data_1545306
loop_
_publ_author_name
'Deschner, Joshua'
'Choczynski, Jack M.'
'Wong, Calvin Y.'
'Hayes, Kathleen L.'
'Crisci, Ralph R.'
'Lasher, Emily M.'
'Dragonette, Joseph'
'Cardenas, Allan Jay P.'

_publ_section_title
;
 1,4-Dimethylpyridinium iodide
;
_journal_coeditor_code SU4130
_journal_issue 2
_journal_name_full IUCrData
_journal_page_first x170269
_journal_paper_doi 10.1107/S2414314617002693
_journal_volume 2
_journal_year 2017
_chemical_formula_iupac 'C7 H10 N +, I -'
_chemical_formula_moiety 'C7 H10 N +, I -'
_chemical_formula_sum 'C7 H10 I N'
_chemical_formula_weight 235.06
_chemical_name_systematic
;
1,4-Dimethylpyridinium iodide
;
_space_group_crystal_system monoclinic
_space_group_IT_number 14
_space_group_name_Hall '-P 2ybc'
_space_group_name_H-M_alt 'P 1 21/c 1'
_symmetry_space_group_name_Hall '-P 2ybc'
_symmetry_space_group_name_H-M 'P 1 21/c 1'
_atom_sites_solution_hydrogens geom
_atom_sites_solution_primary heavy
_audit_creation_method
;
Olex2 1.2
(compiled 2017.01.04 svn.r3372 for OlexSys, GUI svn.r5292)
;
_cell_angle_alpha 90
_cell_angle_beta 109.6420(10)
_cell_angle_gamma 90
_cell_formula_units_Z 12
_cell_length_a 13.8301(6)
_cell_length_b 19.7170(9)
_cell_length_c 10.2121(5)
_cell_measurement_reflns_used 9919
_cell_measurement_temperature 150
_cell_measurement_theta_max 27.88
_cell_measurement_theta_min 2.96
_cell_volume 2622.7(2)
_computing_cell_refinement
;
SAINT (Bruker, 2015)
;
_computing_data_collection
;
APEX2 (Bruker, 2015)
;
_computing_data_reduction
;
SAINT (Bruker, 2015)
;
_computing_molecular_graphics
;
Mercury (Macrae <i>et al.</i>,  2008)
;
_computing_publication_material
;
OLEX2 (Dolomanov <i>et al.</i>,  2009)
;
_computing_structure_refinement
;
SHELXL2014 (Sheldrick, 2015)
;
_computing_structure_solution
;
SHELXS97 (Sheldrick, 2008)
;
_diffrn_ambient_temperature 149.99
_diffrn_measured_fraction_theta_full 0.970
_diffrn_measured_fraction_theta_max 0.946
_diffrn_measurement_device_type 'Bruker APEX-II CCD'
_diffrn_measurement_method '\f and \w scans'
_diffrn_radiation_type MoK\a
_diffrn_radiation_wavelength 0.71073
_diffrn_reflns_av_R_equivalents 0.0186
_diffrn_reflns_limit_h_max 16
_diffrn_reflns_limit_h_min -18
_diffrn_reflns_limit_k_max 22
_diffrn_reflns_limit_k_min -25
_diffrn_reflns_limit_l_max 13
_diffrn_reflns_limit_l_min -10
_diffrn_reflns_number 16106
_diffrn_reflns_theta_full 25.242
_diffrn_reflns_theta_max 27.904
_diffrn_reflns_theta_min 2.959
_diffrn_standards_number 0
_exptl_absorpt_coefficient_mu 3.585
_exptl_absorpt_correction_T_max 0.7456
_exptl_absorpt_correction_T_min 0.4760
_exptl_absorpt_correction_type multi-scan
_exptl_absorpt_process_details
;
(SADABS; Bruker, 2015)
;
_exptl_crystal_colour 'clear colourless'
_exptl_crystal_density_diffrn 1.786
_exptl_crystal_description block
_exptl_crystal_F_000 1344
_exptl_crystal_size_max 0.5
_exptl_crystal_size_mid 0.5
_exptl_crystal_size_min 0.3
_refine_diff_density_max 0.510
_refine_diff_density_min -0.488
_refine_ls_extinction_coef 0.00371(9)
_refine_ls_extinction_expression Fc^*^=kFc[1+0.001xFc^2^\l^3^/sin(2\q)]^-1/4^
_refine_ls_extinction_method
;
(SHELXL2014; Sheldrick, 2015)
;
_refine_ls_goodness_of_fit_ref 1.142
_refine_ls_hydrogen_treatment constr
_refine_ls_matrix_type full
_refine_ls_number_parameters 251
_refine_ls_number_reflns 5933
_refine_ls_number_restraints 0
_refine_ls_restrained_S_all 1.142
_refine_ls_R_factor_all 0.0244
_refine_ls_R_factor_gt 0.0210
_refine_ls_shift/su_max 0.002
_refine_ls_shift/su_mean 0.000
_refine_ls_structure_factor_coef Fsqd
_refine_ls_weighting_details 'w=1/[\s^2^(Fo^2^)+(0.0130P)^2^+2.5670P] where P=(Fo^2^+2Fc^2^)/3'
_refine_ls_weighting_scheme calc
_refine_ls_wR_factor_gt 0.0461
_refine_ls_wR_factor_ref 0.0476
_reflns_number_gt 5401
_reflns_number_total 5933
_reflns_threshold_expression 'I > 2\s(I)'
_cod_data_source_file su4130sup1.cif
_cod_data_source_block I
_cod_database_code 1545306
_shelx_space_group_comment
;
The symmetry employed for this shelxl refinement is uniquely defined
by the following loop, which should always be used as a source of
symmetry information in preference to the above space-group names.
They are only intended as comments.
;

loop_
_space_group_symop_operation_xyz
'x, y, z'
'-x, y+1/2, -z+1/2'
'-x, -y, -z'
'x, -y-1/2, z-1/2'

loop_
_atom_site_type_symbol
_atom_site_label
_atom_site_fract_x
_atom_site_fract_y
_atom_site_fract_z
_atom_site_U_iso_or_equiv
_atom_site_adp_type
_atom_site_calc_flag
_atom_site_occupancy
N N1A 0.17247(17) 0.06045(10) 0.8272(2) 0.0280(4) Uani d 1
C C2A 0.26459(19) 0.04078(13) 0.9118(3) 0.0293(5) Uani d 1
H H2A 0.3244 0.0639 0.9101 0.035 Uiso calc 1
C C3A 0.27371(19) -0.01251(13) 1.0013(3) 0.0282(5) Uani d 1
H H3A 0.3399 -0.0261 1.0603 0.034 Uiso calc 1
C C4A 0.18709(19) -0.04710(12) 1.0073(3) 0.0254(5) Uani d 1
C C5A 0.09273(19) -0.02508(13) 0.9167(3) 0.0323(6) Uani d 1
H H5A 0.0316 -0.0474 0.9156 0.039 Uiso calc 1
C C6A 0.0873(2) 0.02837(14) 0.8291(3) 0.0343(6) Uani d 1
H H6A 0.0221 0.0431 0.7686 0.041 Uiso calc 1
C C7A 0.1643(3) 0.11948(14) 0.7343(3) 0.0425(7) Uani d 1
H H7AA 0.2303 0.1269 0.7208 0.064 Uiso calc 1
H H7AB 0.1458 0.1599 0.7765 0.064 Uiso calc 1
H H7AC 0.1112 0.1107 0.6443 0.064 Uiso calc 1
C C8A 0.1962(2) -0.10450(14) 1.1067(3) 0.0385(6) Uani d 1
H H8AA 0.1373 -0.1350 1.0699 0.058 Uiso calc 1
H H8AB 0.1974 -0.0865 1.1967 0.058 Uiso calc 1
H H8AC 0.2597 -0.1296 1.1187 0.058 Uiso calc 1
N N1B 0.34851(16) 0.14589(11) 0.3646(2) 0.0282(4) Uani d 1
C C2B 0.37389(18) 0.17934(12) 0.2661(3) 0.0282(5) Uani d 1
H H2B 0.3472 0.2235 0.2388 0.034 Uiso calc 1
C C3B 0.43849(18) 0.15008(12) 0.2045(3) 0.0265(5) Uani d 1
H H3B 0.4561 0.1743 0.1353 0.032 Uiso calc 1
C C4B 0.47783(18) 0.08550(11) 0.2429(2) 0.0228(5) Uani d 1
C C5B 0.4466(2) 0.05136(13) 0.3414(3) 0.0320(6) Uani d 1
H H5B 0.4693 0.0062 0.3669 0.038 Uiso calc 1
C C6B 0.3831(2) 0.08253(14) 0.4018(3) 0.0351(6) Uani d 1
H H6B 0.3636 0.0592 0.4704 0.042 Uiso calc 1
C C7B 0.2809(2) 0.17861(17) 0.4316(3) 0.0432(7) Uani d 1
H H7BA 0.2236 0.1483 0.4262 0.065 Uiso calc 1
H H7BB 0.2542 0.2212 0.3837 0.065 Uiso calc 1
H H7BC 0.3202 0.1880 0.5293 0.065 Uiso calc 1
C C8B 0.5518(2) 0.05338(13) 0.1828(3) 0.0299(5) Uani d 1
H H8BA 0.5324 0.0059 0.1595 0.045 Uiso calc 1
H H8BB 0.6213 0.0554 0.2510 0.045 Uiso calc 1
H H8BC 0.5501 0.0779 0.0985 0.045 Uiso calc 1
N N1C 0.89692(15) 0.18673(9) 0.2697(2) 0.0235(4) Uani d 1
C C2C 0.91494(19) 0.24514(12) 0.2131(3) 0.0261(5) Uani d 1
H H2C 0.9836 0.2584 0.2264 0.031 Uiso calc 1
C C3C 0.83548(19) 0.28570(12) 0.1369(3) 0.0260(5) Uani d 1
H H3C 0.8496 0.3266 0.0977 0.031 Uiso calc 1
C C4C 0.73442(19) 0.26743(12) 0.1164(3) 0.0258(5) Uani d 1
C C5C 0.7189(2) 0.20670(15) 0.1763(3) 0.0397(7) Uani d 1
H H5C 0.6509 0.1923 0.1642 0.048 Uiso calc 1
C C6C 0.8000(2) 0.16742(14) 0.2523(3) 0.0348(6) Uani d 1
H H6C 0.7878 0.1264 0.2929 0.042 Uiso calc 1
C C7C 0.9849(2) 0.14490(13) 0.3522(3) 0.0309(5) Uani d 1
H H7CA 0.9597 0.1042 0.3854 0.046 Uiso calc 1
H H7CB 1.0280 0.1712 0.4320 0.046 Uiso calc 1
H H7CC 1.0255 0.1316 0.2940 0.046 Uiso calc 1
C C8C 0.6457(2) 0.31053(14) 0.0333(3) 0.0365(6) Uani d 1
H H8CA 0.6045 0.3231 0.0911 0.055 Uiso calc 1
H H8CB 0.6030 0.2850 -0.0479 0.055 Uiso calc 1
H H8CC 0.6715 0.3517 0.0024 0.055 Uiso calc 1
I I1 0.10438(2) 0.18819(2) 0.05002(2) 0.02898(5) Uani d 1
I I2 0.48598(2) 0.14790(2) 0.80737(2) 0.03174(5) Uani d 1
I I3 0.82578(2) 0.01901(2) 0.52125(2) 0.02898(5) Uani d 1

loop_
_atom_site_aniso_label
_atom_site_aniso_U_11
_atom_site_aniso_U_22
_atom_site_aniso_U_33
_atom_site_aniso_U_12
_atom_site_aniso_U_13
_atom_site_aniso_U_23
N1A 0.0402(12) 0.0249(10) 0.0194(10) 0.0074(9) 0.0107(10) -0.0014(8)
C2A 0.0261(12) 0.0309(12) 0.0334(14) -0.0016(10) 0.0133(11) -0.0008(10)
C3A 0.0203(11) 0.0326(13) 0.0291(13) 0.0001(9) 0.0049(11) 0.0024(10)
C4A 0.0277(12) 0.0249(11) 0.0243(12) -0.0017(9) 0.0097(11) -0.0063(9)
C5A 0.0222(12) 0.0360(14) 0.0376(15) -0.0056(10) 0.0088(12) -0.0090(11)
C6A 0.0251(12) 0.0395(14) 0.0298(14) 0.0071(10) -0.0021(12) -0.0059(11)
C7A 0.070(2) 0.0321(14) 0.0283(14) 0.0153(14) 0.0203(15) 0.0070(11)
C8A 0.0462(17) 0.0357(14) 0.0347(14) -0.0042(12) 0.0151(14) 0.0045(11)
N1B 0.0221(10) 0.0379(12) 0.0217(10) 0.0014(8) 0.0036(9) -0.0037(8)
C2B 0.0226(11) 0.0247(12) 0.0354(14) -0.0015(9) 0.0072(11) 0.0010(10)
C3B 0.0233(11) 0.0236(11) 0.0321(13) -0.0038(9) 0.0088(11) 0.0060(9)
C4B 0.0222(11) 0.0227(11) 0.0197(11) -0.0042(8) 0.0020(10) -0.0017(8)
C5B 0.0381(14) 0.0269(12) 0.0308(13) 0.0049(10) 0.0113(12) 0.0085(10)
C6B 0.0377(15) 0.0409(15) 0.0284(13) 0.0040(11) 0.0132(13) 0.0112(11)
C7B 0.0339(15) 0.068(2) 0.0291(14) 0.0137(14) 0.0118(13) -0.0059(13)
C8B 0.0298(12) 0.0278(12) 0.0321(13) 0.0022(10) 0.0102(11) -0.0001(10)
N1C 0.0248(10) 0.0216(9) 0.0220(10) -0.0003(7) 0.0050(9) 0.0002(7)
C2C 0.0267(12) 0.0240(11) 0.0299(12) -0.0033(9) 0.0124(11) 0.0010(9)
C3C 0.0295(12) 0.0220(11) 0.0276(12) -0.0015(9) 0.0110(11) 0.0023(9)
C4C 0.0264(12) 0.0247(11) 0.0237(12) -0.0003(9) 0.0051(10) -0.0026(9)
C5C 0.0230(12) 0.0405(15) 0.0497(18) -0.0088(11) 0.0044(13) 0.0111(13)
C6C 0.0273(13) 0.0316(13) 0.0406(15) -0.0098(10) 0.0049(12) 0.0105(11)
C7C 0.0270(12) 0.0280(12) 0.0332(14) 0.0030(10) 0.0042(11) 0.0055(10)
C8C 0.0286(13) 0.0349(14) 0.0394(15) 0.0040(11) 0.0026(13) 0.0035(11)
I1 0.03136(9) 0.03198(9) 0.02415(9) -0.00129(6) 0.01007(7) -0.00118(6)
I2 0.03101(9) 0.02680(9) 0.03405(10) 0.00249(6) 0.00652(8) 0.00621(6)
I3 0.03280(9) 0.02248(8) 0.02966(9) 0.00116(6) 0.00787(7) -0.00018(6)

loop_
_atom_type_symbol
_atom_type_description
_atom_type_scat_dispersion_real
_atom_type_scat_dispersion_imag
_atom_type_scat_source
C C 0.0033 0.0016 'International Tables Vol C Tables 4.2.6.8 and 6.1.1.4'
H H 0.0000 0.0000 'International Tables Vol C Tables 4.2.6.8 and 6.1.1.4'
I I -0.4742 1.8119 'International Tables Vol C Tables 4.2.6.8 and 6.1.1.4'
N N 0.0061 0.0033 'International Tables Vol C Tables 4.2.6.8 and 6.1.1.4'

loop_
_geom_angle_atom_site_label_1
_geom_angle_atom_site_label_2
_geom_angle_atom_site_label_3
_geom_angle
C2A N1A C6A 120.3(2)
C2A N1A C7A 119.6(2)
C6A N1A C7A 120.0(2)
N1A C2A H2A 119.7
N1A C2A C3A 120.6(2)
C3A C2A H2A 119.7
C2A C3A H3A 119.5
C2A C3A C4A 121.0(2)
C4A C3A H3A 119.5
C3A C4A C8A 121.4(2)
C5A C4A C3A 116.4(2)
C5A C4A C8A 122.2(2)
C4A C5A H5A 119.7
C6A C5A C4A 120.6(2)
C6A C5A H5A 119.7
N1A C6A C5A 121.1(2)
N1A C6A H6A 119.5
C5A C6A H6A 119.5
N1A C7A H7AA 109.5
N1A C7A H7AB 109.5
N1A C7A H7AC 109.5
H7AA C7A H7AB 109.5
H7AA C7A H7AC 109.5
H7AB C7A H7AC 109.5
C4A C8A H8AA 109.5
C4A C8A H8AB 109.5
C4A C8A H8AC 109.5
H8AA C8A H8AB 109.5
H8AA C8A H8AC 109.5
H8AB C8A H8AC 109.5
C2B N1B C6B 120.6(2)
C2B N1B C7B 119.8(2)
C6B N1B C7B 119.6(2)
N1B C2B H2B 119.7
N1B C2B C3B 120.5(2)
C3B C2B H2B 119.7
C2B C3B H3B 119.8
C2B C3B C4B 120.4(2)
C4B C3B H3B 119.8
C3B C4B C5B 117.4(2)
C3B C4B C8B 121.9(2)
C5B C4B C8B 120.7(2)
C4B C5B H5B 119.8
C6B C5B C4B 120.5(2)
C6B C5B H5B 119.8
N1B C6B C5B 120.5(2)
N1B C6B H6B 119.7
C5B C6B H6B 119.7
N1B C7B H7BA 109.5
N1B C7B H7BB 109.5
N1B C7B H7BC 109.5
H7BA C7B H7BB 109.5
H7BA C7B H7BC 109.5
H7BB C7B H7BC 109.5
C4B C8B H8BA 109.5
C4B C8B H8BB 109.5
C4B C8B H8BC 109.5
H8BA C8B H8BB 109.5
H8BA C8B H8BC 109.5
H8BB C8B H8BC 109.5
C2C N1C C7C 119.0(2)
C6C N1C C2C 120.3(2)
C6C N1C C7C 120.7(2)
N1C C2C H2C 119.6
N1C C2C C3C 120.9(2)
C3C C2C H2C 119.6
C2C C3C H3C 119.7
C2C C3C C4C 120.5(2)
C4C C3C H3C 119.7
C3C C4C C5C 116.9(2)
C3C C4C C8C 121.9(2)
C5C C4C C8C 121.2(2)
C4C C5C H5C 119.4
C6C C5C C4C 121.2(2)
C6C C5C H5C 119.4
N1C C6C C5C 120.3(2)
N1C C6C H6C 119.9
C5C C6C H6C 119.9
N1C C7C H7CA 109.5
N1C C7C H7CB 109.5
N1C C7C H7CC 109.5
H7CA C7C H7CB 109.5
H7CA C7C H7CC 109.5
H7CB C7C H7CC 109.5
C4C C8C H8CA 109.5
C4C C8C H8CB 109.5
C4C C8C H8CC 109.5
H8CA C8C H8CB 109.5
H8CA C8C H8CC 109.5
H8CB C8C H8CC 109.5

loop_
_geom_bond_atom_site_label_1
_geom_bond_atom_site_label_2
_geom_bond_distance
N1A C2A 1.334(3)
N1A C6A 1.343(4)
N1A C7A 1.481(3)
C2A H2A 0.9500
C2A C3A 1.370(4)
C3A H3A 0.9500
C3A C4A 1.397(3)
C4A C5A 1.391(4)
C4A C8A 1.498(4)
C5A H5A 0.9500
C5A C6A 1.368(4)
C6A H6A 0.9500
C7A H7AA 0.9800
C7A H7AB 0.9800
C7A H7AC 0.9800
C8A H8AA 0.9800
C8A H8AB 0.9800
C8A H8AC 0.9800
N1B C2B 1.344(3)
N1B C6B 1.346(3)
N1B C7B 1.480(3)
C2B H2B 0.9500
C2B C3B 1.381(4)
C3B H3B 0.9500
C3B C4B 1.389(3)
C4B C5B 1.394(3)
C4B C8B 1.499(3)
C5B H5B 0.9500
C5B C6B 1.376(4)
C6B H6B 0.9500
C7B H7BA 0.9800
C7B H7BB 0.9800
C7B H7BC 0.9800
C8B H8BA 0.9800
C8B H8BB 0.9800
C8B H8BC 0.9800
N1C C2C 1.349(3)
N1C C6C 1.347(3)
N1C C7C 1.477(3)
C2C H2C 0.9500
C2C C3C 1.371(3)
C3C H3C 0.9500
C3C C4C 1.389(3)
C4C C5C 1.394(4)
C4C C8C 1.500(3)
C5C H5C 0.9500
C5C C6C 1.369(4)
C6C H6C 0.9500
C7C H7CA 0.9800
C7C H7CB 0.9800
C7C H7CC 0.9800
C8C H8CA 0.9800
C8C H8CB 0.9800
C8C H8CC 0.9800

loop_
_geom_torsion_atom_site_label_1
_geom_torsion_atom_site_label_2
_geom_torsion_atom_site_label_3
_geom_torsion_atom_site_label_4
_geom_torsion
N1A C2A C3A C4A -0.6(4)
C2A N1A C6A C5A -0.4(4)
C2A C3A C4A C5A 0.9(4)
C2A C3A C4A C8A -178.8(2)
C3A C4A C5A C6A -0.9(4)
C4A C5A C6A N1A 0.7(4)
C6A N1A C2A C3A 0.3(4)
C7A N1A C2A C3A 178.2(2)
C7A N1A C6A C5A -178.2(2)
C8A C4A C5A C6A 178.7(3)
N1B C2B C3B C4B 0.3(4)
C2B N1B C6B C5B 1.1(4)
C2B C3B C4B C5B 2.2(4)
C2B C3B C4B C8B -177.2(2)
C3B C4B C5B C6B -3.0(4)
C4B C5B C6B N1B 1.5(4)
C6B N1B C2B C3B -2.0(4)
C7B N1B C2B C3B 178.7(2)
C7B N1B C6B C5B -179.6(3)
C8B C4B C5B C6B 176.4(2)
N1C C2C C3C C4C 0.1(4)
C2C N1C C6C C5C 0.4(4)
C2C C3C C4C C5C -0.1(4)
C2C C3C C4C C8C -179.9(2)
C3C C4C C5C C6C 0.3(4)
C4C C5C C6C N1C -0.5(5)
C6C N1C C2C C3C -0.2(4)
C7C N1C C2C C3C -179.4(2)
C7C N1C C6C C5C 179.6(3)
C8C C4C C5C C6C -179.9(3)

_cod_database_fobs_code 1545306
